data_2213287
loop_
_publ_author_name
'Abbasi, Alireza'
'Adib, Mehdi'
'Eriksson, Lars'

_publ_section_title
;Dimethyl
 3-(<i>tert</i>-butylamino)-5-oxo-7-phenyl-1<i>H</i>,5<i>H</i>-pyrazolo[1,2-<i>a</i>]pyrazole-1,2-dicarboxylate
;
_journal_coeditor_code EZ2068
_journal_issue 5
_journal_name_full 'Acta Crystallographica Section E'
_journal_page_first o2115
_journal_page_last o2116
_journal_paper_doi 10.1107/S1600536807013773
_journal_volume 63
_journal_year 2007
_chemical_formula_iupac 'C20 H23 N3 O5'
_chemical_formula_moiety 'C20 H23 N3 O5'
_chemical_formula_sum 'C20 H23 N3 O5'
_chemical_formula_weight 385.41
_chemical_name_systematic
;
Dimethyl
3-(<i>tert</i>-butylamino)-7-phenyl-5-oxo-1<i>H</i>,5<i>H</i>-pyrazolo[1,2-\
<i>a</i>]pyrazole-1,2-dicarboxylate
;
_space_group_IT_number 14
_symmetry_cell_setting monoclinic
_symmetry_space_group_name_Hall '-P 2yn'
_symmetry_space_group_name_H-M 'P 1 21/n 1'
_atom_sites_solution_hydrogens geom
_atom_sites_solution_primary direct
_atom_sites_solution_secondary difmap
_audit_creation_method SHELXL-97
_cell_angle_alpha 90.00
_cell_angle_beta 91.059(6)
_cell_angle_gamma 90.00
_cell_formula_units_Z 4
_cell_length_a 12.1826(8)
_cell_length_b 9.4017(6)
_cell_length_c 17.1789(12)
_cell_measurement_reflns_used 13972
_cell_measurement_temperature 290(2)
_cell_measurement_theta_max 32.1
_cell_measurement_theta_min 3.9
_cell_volume 1967.3(2)
_computing_cell_refinement 'CrysAlis RED (Oxford Diffraction, 2003)'
_computing_data_collection 'CrysAlis CCD (Oxford Diffraction, 2003)'
_computing_data_reduction 'CrysAlis RED'
_computing_molecular_graphics 'Diamond (Brandenburg, 1999)'
_computing_structure_refinement 'SHELXL97 (Sheldrick, 1997)'
_computing_structure_solution 'SHELXS97 (Sheldrick, 1997)'
_diffrn_ambient_temperature 290(2)
_diffrn_detector_area_resol_mean 12
_diffrn_measured_fraction_theta_full 0.997
_diffrn_measured_fraction_theta_max 0.997
_diffrn_measurement_device_type 'Oxford X-calibur 3 CCD'
_diffrn_measurement_method '\w-scans at different \f'
_diffrn_radiation_monochromator graphite
_diffrn_radiation_source 'fine-focus sealed tube'
_diffrn_radiation_type MoK\a
_diffrn_radiation_wavelength 0.71073
_diffrn_reflns_av_R_equivalents 0.026
_diffrn_reflns_av_sigmaI/netI 0.033
_diffrn_reflns_limit_h_max 15
_diffrn_reflns_limit_h_min -10
_diffrn_reflns_limit_k_max 12
_diffrn_reflns_limit_k_min -12
_diffrn_reflns_limit_l_max 21
_diffrn_reflns_limit_l_min -21
_diffrn_reflns_number 13972
_diffrn_reflns_theta_full 27.0
_diffrn_reflns_theta_max 27.0
_diffrn_reflns_theta_min 4.0
_diffrn_standards_number 0
_exptl_absorpt_coefficient_mu 0.095
_exptl_absorpt_correction_T_max 0.995
_exptl_absorpt_correction_T_min 0.976
_exptl_absorpt_correction_type numerical
_exptl_absorpt_process_details '(X-RED; Stoe & Cie, 1997)'
_exptl_crystal_colour colourless
_exptl_crystal_density_diffrn 1.301
_exptl_crystal_density_method 'not measured'
_exptl_crystal_description block
_exptl_crystal_F_000 816
_exptl_crystal_size_max 0.5
_exptl_crystal_size_mid 0.2
_exptl_crystal_size_min 0.2
_refine_diff_density_max 0.28
_refine_diff_density_min -0.20
_refine_ls_extinction_coef 0.026(2)
_refine_ls_extinction_expression Fc^*^=kFc[1+0.001xFc^2^\l^3^/sin(2\q)]^-1/4^
_refine_ls_extinction_method SHELXL97
_refine_ls_goodness_of_fit_ref 1.01
_refine_ls_hydrogen_treatment constr
_refine_ls_matrix_type full
_refine_ls_number_parameters 254
_refine_ls_number_reflns 4282
_refine_ls_number_restraints 0
_refine_ls_restrained_S_all 1.01
_refine_ls_R_factor_all 0.057
_refine_ls_R_factor_gt 0.037
_refine_ls_shift/su_max 0.000
_refine_ls_shift/su_mean 0.000
_refine_ls_structure_factor_coef Fsqd
_refine_ls_weighting_details 'calc w=1/[\s^2^(Fo^2^)+(0.0609P)^2^] where P=(Fo^2^+2Fc^2^)/3'
_refine_ls_weighting_scheme calc
_refine_ls_wR_factor_gt 0.101
_refine_ls_wR_factor_ref 0.105
_reflns_number_gt 2751
_reflns_number_total 4282
_reflns_threshold_expression I>2\s(I)
_cod_data_source_file ez2068.cif
_cod_data_source_block I
_cod_original_sg_symbol_H-M 'P 21/n'
_cod_database_code 2213287
_cod_database_fobs_code 2213287

loop_
_symmetry_equiv_pos_as_xyz
'x, y, z'
'-x+1/2, y+1/2, -z+1/2'
'-x, -y, -z'
'x-1/2, -y-1/2, z-1/2'

loop_
_atom_site_type_symbol
_atom_site_label
_atom_site_fract_x
_atom_site_fract_y
_atom_site_fract_z
_atom_site_U_iso_or_equiv
_atom_site_adp_type
_atom_site_calc_flag
_atom_site_refinement_flags
_atom_site_occupancy
O O1 0.51544(7) 0.38089(9) 0.13910(5) 0.0477(3) Uani d . 1
O O2 0.50114(7) 0.19775(10) 0.05387(5) 0.0496(3) Uani d . 1
O O3 0.72430(9) 0.62409(11) 0.16902(6) 0.0643(3) Uani d . 1
O O4 0.82114(9) 0.44505(13) 0.11906(7) 0.0730(3) Uani d . 1
O O5 0.86023(8) 0.34627(12) -0.14943(6) 0.0616(3) Uani d . 1
N N1 0.62403(10) 0.22840(11) -0.08062(6) 0.0492(3) Uani d . 1
H H1 0.6083 0.1614 -0.0486 0.059 Uiso calc R 1
N N2 0.71815(8) 0.57383(11) -0.02584(6) 0.0395(3) Uani d . 1
N N3 0.72357(8) 0.45137(11) -0.07460(6) 0.0401(3) Uani d . 1
C C1 0.44002(12) 0.30798(16) 0.18939(8) 0.0546(4) Uani d . 1
H H1A 0.4288 0.3639 0.2353 0.082 Uiso calc R 1
H H1B 0.4700 0.2171 0.2039 0.082 Uiso calc R 1
H H1C 0.3711 0.2945 0.1624 0.082 Uiso calc R 1
C C2 0.53936(10) 0.31444(14) 0.07176(7) 0.0384(3) Uani d . 1
C C3 0.80293(18) 0.6362(3) 0.23332(11) 0.1032(7) Uani d . 1
H H3A 0.7795 0.7092 0.2684 0.155 Uiso calc R 1
H H3B 0.8737 0.6602 0.2135 0.155 Uiso calc R 1
H H3C 0.8075 0.5471 0.2605 0.155 Uiso calc R 1
C C4 0.74610(11) 0.52679(15) 0.11576(8) 0.0449(3) Uani d . 1
C C5 0.61418(11) 0.18365(14) -0.16369(8) 0.0455(3) Uani d . 1
C C6 0.61698(14) 0.30981(16) -0.21899(9) 0.0617(4) Uani d . 1
H H6A 0.5600 0.3757 -0.2060 0.093 Uiso calc R 1
H H6B 0.6057 0.2772 -0.2715 0.093 Uiso calc R 1
H H6C 0.6870 0.3562 -0.2144 0.093 Uiso calc R 1
C C7 0.50150(13) 0.11272(16) -0.17103(10) 0.0641(4) Uani d . 1
H H7A 0.4988 0.0323 -0.1366 0.096 Uiso calc R 1
H H7B 0.4893 0.0816 -0.2237 0.096 Uiso calc R 1
H H7C 0.4456 0.1797 -0.1573 0.096 Uiso calc R 1
C C8 0.70317(14) 0.07530(17) -0.18061(10) 0.0670(5) Uani d . 1
H H8A 0.6986 -0.0021 -0.1444 0.101 Uiso calc R 1
H H8B 0.7739 0.1197 -0.1755 0.101 Uiso calc R 1
H H8C 0.6933 0.0398 -0.2327 0.101 Uiso calc R 1
C C9 0.66330(10) 0.53511(13) 0.04784(7) 0.0378(3) Uani d . 1
H H9 0.6053 0.6037 0.0594 0.045 Uiso calc R 1
C C10 0.61441(10) 0.39422(13) 0.02618(7) 0.0386(3) Uani d . 1
C C11 0.65182(10) 0.34926(13) -0.04497(7) 0.0380(3) Uani d . 1
C C12 0.83041(11) 0.44252(16) -0.10672(8) 0.0479(4) Uani d . 1
C C13 0.88401(11) 0.56962(15) -0.08064(9) 0.0516(4) Uani d . 1
H H13 0.9534 0.5989 -0.0957 0.062 Uiso calc R 1
C C14 0.81918(10) 0.64132(15) -0.03081(8) 0.0441(3) Uani d . 1
C C15 0.83850(11) 0.77380(14) 0.01323(8) 0.0465(3) Uani d . 1
C C16 0.75579(12) 0.87285(15) 0.02347(9) 0.0552(4) Uani d . 1
H H16 0.6859 0.8557 0.0029 0.066 Uiso calc R 1
C C17 0.77661(15) 0.99676(19) 0.06409(10) 0.0701(5) Uani d . 1
H H17 0.7208 1.0631 0.0704 0.084 Uiso calc R 1
C C18 0.87924(16) 1.0227(2) 0.09518(11) 0.0787(5) Uani d . 1
H H18 0.8932 1.1067 0.1222 0.094 Uiso calc R 1
C C19 0.96089(16) 0.9245(2) 0.08633(11) 0.0802(6) Uani d . 1
H H19 1.0300 0.9413 0.1084 0.096 Uiso calc R 1
C C20 0.94181(13) 0.80065(18) 0.04503(10) 0.0637(4) Uani d . 1
H H20 0.9982 0.7353 0.0386 0.076 Uiso calc R 1

loop_
_atom_site_aniso_label
_atom_site_aniso_U_11
_atom_site_aniso_U_22
_atom_site_aniso_U_33
_atom_site_aniso_U_12
_atom_site_aniso_U_13
_atom_site_aniso_U_23
O1 0.0560(6) 0.0484(6) 0.0392(5) -0.0046(4) 0.0163(4) -0.0026(4)
O2 0.0579(6) 0.0435(6) 0.0477(6) -0.0087(5) 0.0119(4) -0.0025(4)
O3 0.0768(7) 0.0721(7) 0.0434(6) 0.0026(6) -0.0130(5) -0.0089(5)
O4 0.0620(7) 0.0860(9) 0.0705(8) 0.0217(6) -0.0127(6) 0.0054(6)
O5 0.0551(6) 0.0717(7) 0.0586(7) 0.0090(5) 0.0199(5) -0.0079(5)
N1 0.0704(8) 0.0381(6) 0.0396(6) -0.0036(5) 0.0147(5) -0.0001(5)
N2 0.0404(6) 0.0410(6) 0.0371(6) -0.0009(5) 0.0053(4) 0.0004(5)
N3 0.0418(6) 0.0423(6) 0.0366(6) 0.0027(5) 0.0081(5) 0.0009(5)
C1 0.0635(9) 0.0555(9) 0.0456(8) -0.0008(7) 0.0230(7) 0.0063(7)
C2 0.0383(7) 0.0411(7) 0.0360(7) 0.0047(6) 0.0052(5) 0.0015(6)
C3 0.1184(17) 0.1293(19) 0.0601(12) -0.0042(14) -0.0420(12) -0.0150(12)
C4 0.0439(8) 0.0491(8) 0.0417(8) -0.0022(7) 0.0017(6) 0.0059(6)
C5 0.0582(8) 0.0394(7) 0.0394(7) 0.0005(6) 0.0110(6) -0.0050(6)
C6 0.0860(11) 0.0550(9) 0.0441(9) -0.0088(8) 0.0005(8) 0.0021(7)
C7 0.0725(11) 0.0526(9) 0.0674(11) -0.0091(8) 0.0092(8) -0.0083(8)
C8 0.0812(11) 0.0584(10) 0.0620(10) 0.0122(8) 0.0193(9) -0.0088(8)
C9 0.0360(7) 0.0429(7) 0.0347(7) 0.0018(5) 0.0055(5) 0.0012(6)
C10 0.0390(7) 0.0412(7) 0.0359(7) 0.0013(5) 0.0056(5) -0.0011(5)
C11 0.0393(7) 0.0380(7) 0.0368(7) 0.0040(5) 0.0050(5) 0.0043(6)
C12 0.0445(8) 0.0581(9) 0.0416(8) 0.0067(7) 0.0104(6) 0.0081(7)
C13 0.0413(7) 0.0604(9) 0.0534(9) -0.0048(7) 0.0087(6) 0.0091(7)
C14 0.0400(7) 0.0502(8) 0.0421(7) -0.0034(6) -0.0002(6) 0.0107(6)
C15 0.0466(8) 0.0492(8) 0.0438(8) -0.0089(6) -0.0005(6) 0.0116(6)
C16 0.0555(9) 0.0535(9) 0.0566(9) -0.0057(7) -0.0041(7) 0.0024(7)
C17 0.0776(12) 0.0620(10) 0.0708(12) -0.0020(9) -0.0002(9) -0.0076(9)
C18 0.0898(14) 0.0720(12) 0.0742(12) -0.0227(11) -0.0024(10) -0.0141(9)
C19 0.0683(11) 0.0897(14) 0.0819(13) -0.0240(11) -0.0179(10) -0.0008(11)
C20 0.0516(9) 0.0669(11) 0.0722(11) -0.0094(8) -0.0087(8) 0.0084(9)

loop_
_atom_type_symbol
_atom_type_description
_atom_type_scat_dispersion_real
_atom_type_scat_dispersion_imag
_atom_type_scat_source
C C 0.0033 0.0016 'International Tables Vol C Tables 4.2.6.8 and 6.1.1.4'
H H 0.0000 0.0000 'International Tables Vol C Tables 4.2.6.8 and 6.1.1.4'
N N 0.0061 0.0033 'International Tables Vol C Tables 4.2.6.8 and 6.1.1.4'
O O 0.0106 0.0060 'International Tables Vol C Tables 4.2.6.8 and 6.1.1.4'

loop_
_geom_angle_atom_site_label_1
_geom_angle_atom_site_label_2
_geom_angle_atom_site_label_3
_geom_angle
C2 O1 C1 116.23(10)
C4 O3 C3 116.19(13)
C11 N1 C5 134.14(11)
C11 N1 H1 112.9
C5 N1 H1 112.9
C14 N2 N3 106.38(10)
C14 N2 C9 125.21(10)
N3 N2 C9 109.18(9)
C11 N3 C12 132.93(10)
C11 N3 N2 107.70(9)
C12 N3 N2 109.09(10)
O1 C1 H1A 109.5
O1 C1 H1B 109.5
H1A C1 H1B 109.5
O1 C1 H1C 109.5
H1A C1 H1C 109.5
H1B C1 H1C 109.5
O2 C2 O1 122.71(11)
O2 C2 C10 125.14(12)
O1 C2 C10 112.15(11)
O3 C3 H3A 109.5
O3 C3 H3B 109.5
H3A C3 H3B 109.5
O3 C3 H3C 109.5
H3A C3 H3C 109.5
H3B C3 H3C 109.5
O4 C4 O3 125.07(13)
O4 C4 C9 124.19(13)
O3 C4 C9 110.72(11)
N1 C5 C8 109.11(12)
N1 C5 C6 112.07(11)
C8 C5 C6 112.28(13)
N1 C5 C7 104.97(11)
C8 C5 C7 109.54(12)
C6 C5 C7 108.61(13)
C5 C6 H6A 109.5
C5 C6 H6B 109.5
H6A C6 H6B 109.5
C5 C6 H6C 109.5
H6A C6 H6C 109.5
H6B C6 H6C 109.5
C5 C7 H7A 109.5
C5 C7 H7B 109.5
H7A C7 H7B 109.5
C5 C7 H7C 109.5
H7A C7 H7C 109.5
H7B C7 H7C 109.5
C5 C8 H8A 109.5
C5 C8 H8B 109.5
H8A C8 H8B 109.5
C5 C8 H8C 109.5
H8A C8 H8C 109.5
H8B C8 H8C 109.5
N2 C9 C10 100.84(9)
N2 C9 C4 111.18(9)
C10 C9 C4 113.46(10)
N2 C9 H9 110.3
C10 C9 H9 110.3
C4 C9 H9 110.3
C11 C10 C2 123.41(12)
C11 C10 C9 110.80(11)
C2 C10 C9 125.78(11)
N1 C11 C10 125.73(12)
N1 C11 N3 124.96(11)
C10 C11 N3 109.32(11)
O5 C12 N3 123.94(13)
O5 C12 C13 131.81(13)
N3 C12 C13 104.18(12)
C14 C13 C12 110.22(12)
C14 C13 H13 124.9
C12 C13 H13 124.9
C13 C14 N2 109.82(12)
C13 C14 C15 130.94(12)
N2 C14 C15 119.20(12)
C20 C15 C16 119.00(14)
C20 C15 C14 119.44(13)
C16 C15 C14 121.56(12)
C17 C16 C15 120.30(14)
C17 C16 H16 119.8
C15 C16 H16 119.8
C18 C17 C16 120.30(17)
C18 C17 H17 119.8
C16 C17 H17 119.8
C19 C18 C17 119.76(17)
C19 C18 H18 120.1
C17 C18 H18 120.1
C18 C19 C20 120.68(16)
C18 C19 H19 119.7
C20 C19 H19 119.7
C19 C20 C15 119.95(16)
C19 C20 H20 120.0
C15 C20 H20 120.0

loop_
_geom_bond_atom_site_label_1
_geom_bond_atom_site_label_2
_geom_bond_distance
_geom_bond_publ_flag
O1 C2 1.3512(15) n
O1 C1 1.4457(15) n
O2 C2 1.2286(15) n
O3 C4 1.3242(17) n
O3 C3 1.4531(19) n
O4 C4 1.1948(16) n
O5 C12 1.2244(17) n
N1 C11 1.3316(16) n
N1 C5 1.4906(17) n
N1 H1 0.8600 ?
N2 C14 1.3888(16) n
N2 N3 1.4260(14) n
N2 C9 1.4874(16) n
N3 C11 1.4004(16) n
N3 C12 1.4255(16) n
C1 H1A 0.9600 ?
C1 H1B 0.9600 ?
C1 H1C 0.9600 ?
C2 C10 1.4277(17) ?
C3 H3A 0.9600 ?
C3 H3B 0.9600 ?
C3 H3C 0.9600 ?
C4 C9 1.5302(18) ?
C5 C8 1.520(2) ?
C5 C6 1.520(2) ?
C5 C7 1.529(2) ?
C6 H6A 0.9600 ?
C6 H6B 0.9600 ?
C6 H6C 0.9600 ?
C7 H7A 0.9600 ?
C7 H7B 0.9600 ?
C7 H7C 0.9600 ?
C8 H8A 0.9600 ?
C8 H8B 0.9600 ?
C8 H8C 0.9600 ?
C9 C10 1.4965(17) n
C9 H9 0.9800 ?
C10 C11 1.3788(17) n
C12 C13 1.430(2) n
C13 C14 1.355(2) n
C13 H13 0.9300 ?
C14 C15 1.474(2) n
C15 C20 1.3859(19) ?
C15 C16 1.386(2) ?
C16 C17 1.379(2) ?
C16 H16 0.9300 ?
C17 C18 1.372(2) ?
C17 H17 0.9300 ?
C18 C19 1.368(3) ?
C18 H18 0.9300 ?
C19 C20 1.381(2) ?
C19 H19 0.9300 ?
C20 H20 0.9300 ?

loop_
_geom_hbond_atom_site_label_D
_geom_hbond_atom_site_label_H
_geom_hbond_atom_site_label_A
_geom_hbond_site_symmetry_A
_geom_hbond_distance_DH
_geom_hbond_distance_HA
_geom_hbond_distance_DA
_geom_hbond_angle_DHA
N1 H1 O2 . 0.86 2.24 2.7910(14) 122
C6 H6C O5 . 0.96 2.37 3.193(2) 143
C6 H6C O5 . 0.96 2.37 3.193(2) 143
C7 H7A O2 3_655 0.96 2.59 3.5461(19) 175
C8 H8B O5 . 0.96 2.41 3.225(2) 142
C16 H16 O2 3_665 0.93 2.51 3.4422(18) 178

loop_
_geom_torsion_atom_site_label_1
_geom_torsion_atom_site_label_2
_geom_torsion_atom_site_label_3
_geom_torsion_atom_site_label_4
_geom_torsion
_geom_torsion_publ_flag
C14 N2 N3 C11 152.35(10) yes
C9 N2 N3 C11 14.73(12) yes
C14 N2 N3 C12 2.23(13) yes
C9 N2 N3 C12 -135.39(10) ?
C1 O1 C2 O2 -0.99(17) ?
C1 O1 C2 C10 -179.89(11) ?
C3 O3 C4 O4 4.1(2) ?
C3 O3 C4 C9 -174.56(13) ?
C11 N1 C5 C8 112.17(16) ?
C11 N1 C5 C6 -12.8(2) ?
C11 N1 C5 C7 -130.52(15) ?
C14 N2 C9 C10 -141.71(11) ?
N3 N2 C9 C10 -14.04(11) ?
C14 N2 C9 C4 -21.12(16) ?
N3 N2 C9 C4 106.55(11) ?
O4 C4 C9 N2 -62.13(17) ?
O3 C4 C9 N2 116.57(12) ?
O4 C4 C9 C10 50.70(17) ?
O3 C4 C9 C10 -130.60(12) ?
O2 C2 C10 C11 1.0(2) ?
O1 C2 C10 C11 179.90(11) ?
O2 C2 C10 C9 -178.78(11) ?
O1 C2 C10 C9 0.09(17) ?
N2 C9 C10 C11 8.84(13) ?
C4 C9 C10 C11 -110.11(12) ?
N2 C9 C10 C2 -171.33(11) ?
C4 C9 C10 C2 69.72(16) ?
C5 N1 C11 C10 150.41(14) ?
C5 N1 C11 N3 -29.1(2) ?
C2 C10 C11 N1 0.1(2) ?
C9 C10 C11 N1 179.97(12) ?
C2 C10 C11 N3 179.73(11) ?
C9 C10 C11 N3 -0.44(14) ?
C12 N3 C11 N1 -49.2(2) ?
N2 N3 C11 N1 170.80(11) ?
C12 N3 C11 C10 131.18(14) ?
N2 N3 C11 C10 -8.80(13) ?
C11 N3 C12 O5 38.5(2) ?
N2 N3 C12 O5 178.14(12) ?
C11 N3 C12 C13 -144.35(13) ?
N2 N3 C12 C13 -4.76(13) ?
O5 C12 C13 C14 -177.49(15) ?
N3 C12 C13 C14 5.73(15) ?
C12 C13 C14 N2 -4.60(16) ?
C12 C13 C14 C15 177.74(13) ?
N3 N2 C14 C13 1.44(14) ?
C9 N2 C14 C13 130.25(12) ?
N3 N2 C14 C15 179.41(10) ?
C9 N2 C14 C15 -51.77(17) ?
C13 C14 C15 C20 -38.1(2) ?
N2 C14 C15 C20 144.47(13) yes
C13 C14 C15 C16 141.72(16) ?
N2 C14 C15 C16 -35.76(18) ?
C20 C15 C16 C17 0.6(2) ?
C14 C15 C16 C17 -179.15(14) ?
C15 C16 C17 C18 -0.4(2) ?
C16 C17 C18 C19 -0.5(3) ?
C17 C18 C19 C20 1.3(3) ?
C18 C19 C20 C15 -1.1(3) ?
C16 C15 C20 C19 0.2(2) ?
C14 C15 C20 C19 179.93(15) ?
